data_4134897
loop_
_publ_author_name
'Danowski, Wojciech'
'Castiglioni, Fabio'
'Sardjan, Andy'
'Krause, Simon'
'Pfeifer, Lukas'
'Roke, Diederik'
'Comotti, Angiolina'
'Browne, Wesley R.'
'Feringa, Ben L.'

_publ_section_title
;
 Visible Light Driven Rotation of Molecular Motors in a Dual-Function
 Metal Organic Framework Enabled by Energy Transfer.
;
_journal_name_full 'Journal of the American Chemical Society'
_journal_paper_doi 10.1021/jacs.0c03063
_journal_year 2020
_chemical_formula_sum 'C12 H6 N1.5 O2 Pd0.25 Zn0.5'
_chemical_formula_weight 262.47
_space_group_crystal_system tetragonal
_space_group_IT_number 123
_space_group_name_Hall '-P 4 2'
_space_group_name_H-M_alt 'P 4/m m m'
_atom_sites_solution_hydrogens geom
_audit_creation_method SHELXL-2018/1
_cell_angle_alpha 90
_cell_angle_beta 90
_cell_angle_gamma 90
_cell_formula_units_Z 4
_cell_length_a 16.5927(19)
_cell_length_b 16.5927(19)
_cell_length_c 22.318(5)
_cell_measurement_reflns_used 9907
_cell_measurement_temperature 100(2)
_cell_measurement_theta_max 39.23
_cell_measurement_theta_min 2.66
_cell_volume 6144.5(17)
_computing_cell_refinement 'Bruker SAINT 8.37A'
_computing_data_collection 'Bruker APEX3 V2016.1-0'
_computing_data_reduction 'Bruker SAINT 8.37A'
_computing_structure_refinement 'SHELXL-2018/1 (Sheldrick, 2018)'
_computing_structure_solution 'SHELXS-97 (Sheldrick 2008)'
_diffrn_ambient_temperature 100(2)
_diffrn_measured_fraction_theta_full 0.999
_diffrn_measured_fraction_theta_max 0.999
_diffrn_measurement_device_type 'Bruker APEX-II CCD'
_diffrn_measurement_method '\f and \w scans'
_diffrn_radiation_type 'Cu K\a'
_diffrn_radiation_wavelength 1.54178
_diffrn_reflns_av_R_equivalents 0.2393
_diffrn_reflns_av_unetI/netI 0.0334
_diffrn_reflns_Laue_measured_fraction_full 0.999
_diffrn_reflns_Laue_measured_fraction_max 0.999
_diffrn_reflns_limit_h_max 13
_diffrn_reflns_limit_h_min -13
_diffrn_reflns_limit_k_max 13
_diffrn_reflns_limit_k_min -13
_diffrn_reflns_limit_l_max 18
_diffrn_reflns_limit_l_min -18
_diffrn_reflns_number 67241
_diffrn_reflns_point_group_measured_fraction_full 0.999
_diffrn_reflns_point_group_measured_fraction_max 0.999
_diffrn_reflns_theta_full 39.958
_diffrn_reflns_theta_max 39.958
_diffrn_reflns_theta_min 2.663
_exptl_absorpt_coefficient_mu 0.905
_exptl_absorpt_correction_T_max 0.7479
_exptl_absorpt_correction_T_min 0.5142
_exptl_absorpt_correction_type multi-scan
_exptl_absorpt_process_details 'SADABS 2014/5'
_exptl_crystal_colour clear_dark_red
_exptl_crystal_density_diffrn 0.284
_exptl_crystal_description plate
_exptl_crystal_F_000 524
_exptl_crystal_size_max 0.20
_exptl_crystal_size_mid 0.20
_exptl_crystal_size_min 0.06
_refine_diff_density_max 1.369
_refine_diff_density_min -0.656
_refine_diff_density_rms 0.074
_refine_ls_extinction_method none
_refine_ls_goodness_of_fit_ref 1.052
_refine_ls_hydrogen_treatment constr
_refine_ls_matrix_type full
_refine_ls_number_parameters 59
_refine_ls_number_reflns 1149
_refine_ls_number_restraints 139
_refine_ls_restrained_S_all 1.182
_refine_ls_R_factor_all 0.1590
_refine_ls_R_factor_gt 0.1238
_refine_ls_shift/su_max 0.000
_refine_ls_shift/su_mean 0.000
_refine_ls_structure_factor_coef Fsqd
_refine_ls_weighting_details 'w=1/[\s^2^(Fo^2^)+(0.1696P)^2^+52.5070P] where P=(Fo^2^+2Fc^2^)/3'
_refine_ls_weighting_scheme calc
_refine_ls_wR_factor_gt 0.3295
_refine_ls_wR_factor_ref 0.3715
_reflns_Friedel_coverage 0.000
_reflns_number_gt 755
_reflns_number_total 1149
_reflns_threshold_expression 'I > 2\s(I)'
_cod_data_source_file ja0c03063_si_004.cif
_cod_data_source_block cu_lp18039_0m_sq
_cod_original_cell_volume 6144.7(19)
_cod_original_formula_sum 'C12 H6 N1.50 O2 Pd0.25 Zn0.50'
_cod_database_code 4134897
_shelx_shelxl_version_number 2018/1
_shelx_space_group_comment
;
The symmetry employed for this shelxl refinement is uniquely defined
by the following loop, which should always be used as a source of
symmetry information in preference to the above space-group names.
They are only intended as comments.
;
_shelx_estimated_absorpt_t_min 0.840
_shelx_estimated_absorpt_t_max 0.948

loop_
_space_group_symop_operation_xyz
'x, y, z'
'-x, -y, z'
'-y, x, z'
'y, -x, z'
'-x, y, -z'
'x, -y, -z'
'y, x, -z'
'-y, -x, -z'
'-x, -y, -z'
'x, y, -z'
'y, -x, -z'
'-y, x, -z'
'x, -y, z'
'-x, y, z'
'-y, -x, z'
'y, x, z'

loop_
_atom_site_label
_atom_site_type_symbol
_atom_site_fract_x
_atom_site_fract_y
_atom_site_fract_z
_atom_site_U_iso_or_equiv
_atom_site_adp_type
_atom_site_occupancy
_atom_site_site_symmetry_order
_atom_site_calc_flag
_atom_site_refinement_flags_posn
_atom_site_refinement_flags_adp
_atom_site_refinement_flags_occupancy
_atom_site_disorder_assembly
_atom_site_disorder_group
Pd1 Pd 0.000000 0.000000 0.500000 0.153(3) Uani 1 16 d S TU P . .
Zn1 Zn 0.500000 0.500000 0.4377(4) 0.123(3) Uani 1 8 d S TU P . .
O1 O 0.4150(6) 0.4150(6) 0.4520(9) 0.134(6) Uani 1 2 d S TU P . .
N1 N 0.1198(13) 0.000000 0.500000 0.152(9) Uani 1 4 d S TU P . .
C1 C 0.2550(11) 0.0392(10) 0.500000 0.160(10) Uani 1 2 d S TU P . .
H1 H 0.300592 0.073801 0.500000 0.192 Uiso 1 2 calc R U P . .
N2 N 0.500000 0.500000 0.352(2) 0.138(11) Uani 1 8 d S TU P . .
C2 C 0.1715(10) 0.0625(11) 0.500000 0.151(8) Uani 1 2 d S TU P . .
C3 C 0.1462(11) 0.1462(11) 0.500000 0.156(10) Uani 1 4 d S TU P . .
C4 C 0.2134(12) 0.2134(12) 0.500000 0.129(9) Uani 1 4 d S TU P . .
C5 C 0.2415(10) 0.2415(10) 0.4425(14) 0.170(9) Uani 1 2 d S TU P . .
H5 H 0.220840 0.220840 0.405848 0.204 Uiso 1 2 calc R U P . .
C6 C 0.3021(9) 0.3021(9) 0.4442(14) 0.145(8) Uani 1 2 d S TU P . .
H6 H 0.324522 0.324522 0.408725 0.174 Uiso 1 2 calc R U P . .
C7 C 0.3262(13) 0.3262(13) 0.500000 0.119(8) Uani 1 4 d S TU P . .
C8 C 0.3949(16) 0.3949(16) 0.500000 0.114(9) Uani 1 4 d S TU P . .

loop_
_atom_site_aniso_label
_atom_site_aniso_U_11
_atom_site_aniso_U_22
_atom_site_aniso_U_33
_atom_site_aniso_U_23
_atom_site_aniso_U_13
_atom_site_aniso_U_12
Pd1 0.023(2) 0.023(2) 0.414(9) 0.000 0.000 0.000
Zn1 0.022(2) 0.022(2) 0.324(10) 0.000 0.000 0.000
O1 0.069(7) 0.069(7) 0.263(19) 0.009(5) 0.009(5) -0.021(7)
N1 0.033(10) 0.025(8) 0.40(2) 0.000 0.000 0.000
C1 0.030(8) 0.028(10) 0.42(3) 0.000 0.000 0.005(6)
N2 0.12(2) 0.12(2) 0.17(3) 0.000 0.000 0.000
C2 0.027(8) 0.031(7) 0.39(2) 0.000 0.000 0.001(5)
C3 0.036(6) 0.036(6) 0.40(3) 0.000 0.000 0.006(6)
C4 0.029(7) 0.029(7) 0.33(2) 0.000 0.000 0.011(9)
C5 0.099(11) 0.099(11) 0.31(2) -0.011(6) -0.011(6) -0.047(11)
C6 0.085(10) 0.085(10) 0.26(2) -0.005(6) -0.005(6) -0.034(10)
C7 0.048(9) 0.048(9) 0.26(2) 0.000 0.000 -0.007(11)
C8 0.045(10) 0.045(10) 0.253(19) 0.000 0.000 -0.003(11)

loop_
_atom_type_symbol
_atom_type_description
_atom_type_scat_dispersion_real
_atom_type_scat_dispersion_imag
_atom_type_scat_source
C C 0.0181 0.0091 'International Tables Vol C Tables 4.2.6.8 and 6.1.1.4'
H H 0.0000 0.0000 'International Tables Vol C Tables 4.2.6.8 and 6.1.1.4'
N N 0.0311 0.0180 'International Tables Vol C Tables 4.2.6.8 and 6.1.1.4'
O O 0.0492 0.0322 'International Tables Vol C Tables 4.2.6.8 and 6.1.1.4'
Zn Zn -1.5491 0.6778 'International Tables Vol C Tables 4.2.6.8 and 6.1.1.4'
Pd Pd 0.1215 3.9337 'International Tables Vol C Tables 4.2.6.8 and 6.1.1.4'

loop_
_geom_angle_atom_site_label_1
_geom_angle_atom_site_label_2
_geom_angle_atom_site_label_3
_geom_angle
_geom_angle_site_symmetry_1
_geom_angle_site_symmetry_3
_geom_angle_publ_flag
N1 Pd1 N1 90.000(1) . 11_556 ?
N1 Pd1 N1 180.0 . 9_556 ?
N1 Pd1 N1 90.000(4) 11_556 9_556 ?
N1 Pd1 N1 90.000(4) . 3 ?
N1 Pd1 N1 180.0 11_556 3 ?
N1 Pd1 N1 90.000(2) 9_556 3 ?
N2 Zn1 O1 99.1(6) . 2_665 ?
N2 Zn1 O1 99.1(6) . 4_565 ?
O1 Zn1 O1 88.6(2) 2_665 4_565 ?
N2 Zn1 O1 99.1(6) . 3_655 ?
O1 Zn1 O1 88.6(2) 2_665 3_655 ?
O1 Zn1 O1 161.9(12) 4_565 3_655 ?
N2 Zn1 O1 99.1(6) . . ?
O1 Zn1 O1 161.9(12) 2_665 . ?
O1 Zn1 O1 88.6(2) 4_565 . ?
O1 Zn1 O1 88.6(2) 3_655 . ?
N2 Zn1 Zn1 180.0 . 9_666 ?
O1 Zn1 Zn1 80.9(6) 2_665 9_666 ?
O1 Zn1 Zn1 80.9(6) 4_565 9_666 ?
O1 Zn1 Zn1 80.9(6) 3_655 9_666 ?
O1 Zn1 Zn1 80.9(6) . 9_666 ?
C8 O1 Zn1 123(3) . . ?
C2 N1 C2 101(2) . 13 ?
C2 N1 Pd1 129.6(10) . . ?
C2 N1 Pd1 129.6(10) 13 . ?
C1 C1 C2 105.6(10) 13 . ?
N1 C2 C1 114.0(16) . . ?
N1 C2 C3 123.5(16) . . ?
C1 C2 C3 122.5(16) . . ?
C2 C3 C2 124(2) 7_556 . ?
C2 C3 C4 118.1(11) 7_556 . ?
C2 C3 C4 118.1(11) . . ?
C5 C4 C5 126(3) 10_556 . ?
C5 C4 C3 117.2(16) 10_556 . ?
C5 C4 C3 117.2(16) . . ?
C6 C5 C4 116(3) . . ?
C7 C6 C5 116(3) . . ?
C6 C7 C6 131(4) 10_556 . ?
C6 C7 C8 114.4(18) 10_556 . ?
C6 C7 C8 114.4(18) . . ?
O1 C8 O1 133(4) 10_556 . ?
O1 C8 C7 114(2) 10_556 . ?
O1 C8 C7 114(2) . . ?

loop_
_geom_bond_atom_site_label_1
_geom_bond_atom_site_label_2
_geom_bond_distance
_geom_bond_site_symmetry_2
_geom_bond_publ_flag
Pd1 N1 1.99(2) . ?
Pd1 N1 1.99(2) 11_556 ?
Pd1 N1 1.99(2) 9_556 ?
Pd1 N1 1.99(2) 3 ?
Zn1 N2 1.91(4) . ?
Zn1 O1 2.019(13) 2_665 ?
Zn1 O1 2.019(13) 4_565 ?
Zn1 O1 2.019(13) 3_655 ?
Zn1 O1 2.019(13) . ?
Zn1 Zn1 2.780(18) 9_666 ?
O1 C8 1.171(17) . ?
N1 C2 1.35(2) . ?
N1 C2 1.35(2) 13 ?
C1 C1 1.30(3) 13 ?
C1 C2 1.44(2) . ?
C2 C3 1.45(2) . ?
C3 C4 1.58(4) . ?
C4 C5 1.44(3) 10_556 ?
C4 C5 1.44(3) . ?
C5 C6 1.42(3) . ?
C6 C7 1.37(2) . ?
C7 C8 1.61(5) . ?
